data_7111265
loop_
_publ_author_name
'Bambirra, Sergio'
'van Leusen, Daan'
'Meetsma, Auke'
'Hessen, Bart'
'Teuben, Jan H.'

_publ_section_title
;
 Yttrium alkyl complexes with a sterically demanding benzamidinate ligand:
 synthesis, structure and catalytic ethene polymerisationElectronic
 supplementary information (ESI) available: experimental details. See
 http://www.rsc.org/suppdata/cc/b2/b208502j/
;
_journal_issue 4
_journal_name_full 'Chemical Communications'
_journal_page_first 522
_journal_paper_doi 10.1039/b208502j
_journal_year 2003
_chemical_compound_source 'by syntheses'
_chemical_formula_moiety 'C43 H69 N2 O Si2 Y'
_chemical_formula_sum 'C43 H69 N2 O Si2 Y'
_chemical_formula_weight 775.11
_chemical_name_systematic
;
?
;
_space_group_IT_number 2
_symmetry_cell_setting triclinic
_symmetry_space_group_name_Hall '-P 1'
_symmetry_space_group_name_H-M 'P -1'
_atom_sites_solution_hydrogens geom
_atom_sites_solution_primary direct
_atom_sites_solution_secondary difmap
_audit_creation_date 1999-10-29
_audit_creation_method 'PLATON <TABLE ACC> option'
_audit_update_record
;
?
;
_cell_angle_alpha 101.964(9)
_cell_angle_beta 98.18(1)
_cell_angle_gamma 93.65(1)
_cell_formula_units_Z 2
_cell_length_a 12.537(1)
_cell_length_b 13.340(1)
_cell_length_c 13.925(1)
_cell_measurement_reflns_used 22
_cell_measurement_temperature 130
_cell_measurement_theta_max 20.14
_cell_measurement_theta_min 15.05
_cell_volume 2244.6(3)
_computing_cell_refinement 'SET4 (de Boer & Duisenberg, 1984)'
_computing_data_collection 'CAD4-UNIX Software Version 5.1, 1994'
_computing_data_reduction 'HELENA (Spek, 1993)'
_computing_molecular_graphics
;
PLUTO (Meetsma, 1997)
ORTEP (Furrugia, 1998)
PLATON (Spek, 1994, 1996)
;
_computing_publication_material 'PLATON (Spek, 1990)'
_computing_structure_refinement 'SHELXL-97 (Sheldrick, 1997)'
_computing_structure_solution
;
DIRDIF-97 (Beurskens et al., 1997)
;
_diffrn_ambient_temperature 130
_diffrn_measurement_device_type
;
Enraf Nonius CAD-4F diffractometer
;
_diffrn_measurement_method \w/2\q
_diffrn_radiation_detector
;
scintillation NaI crystal with photomultiplier
;
_diffrn_radiation_monochromator 'perpendicular mounted graphite'
_diffrn_radiation_source 'fine focus sealed Philips Mo tube '
_diffrn_radiation_type 'Mo K\a'
_diffrn_radiation_wavelength .71073
_diffrn_reflns_av_R_equivalents 0.0212
_diffrn_reflns_av_sigmaI/netI 0.0508
_diffrn_reflns_limit_h_max 0
_diffrn_reflns_limit_h_min -15
_diffrn_reflns_limit_k_max 17
_diffrn_reflns_limit_k_min -16
_diffrn_reflns_limit_l_max 17
_diffrn_reflns_limit_l_min -17
_diffrn_reflns_number 10187
_diffrn_reflns_reduction_process
;
Intensity data were corrected for Lorentz and polarization  effects, scale
variation, but not for absorption and reduced to F~o~^2^
;
_diffrn_reflns_theta_max 26.97
_diffrn_reflns_theta_min 1.51
_diffrn_standards_decay_% 1.0
_diffrn_standards_interval_time 180
_diffrn_standards_number 3
_exptl_absorpt_coefficient_mu 1.38
_exptl_absorpt_correction_type none
_exptl_crystal_colour 'colorless transparent'
_exptl_crystal_density_diffrn 1.147
_exptl_crystal_density_meas ?
_exptl_crystal_description parallelepiped
_exptl_crystal_F_000 832
_exptl_crystal_size_max 0.50
_exptl_crystal_size_mid 0.37
_exptl_crystal_size_min 0.12
_refine_diff_density_max 1.137
_refine_diff_density_min -1.225
_refine_diff_density_rms .088
_refine_ls_extinction_method none
_refine_ls_goodness_of_fit_ref 1.037
_refine_ls_hydrogen_treatment mixed
_refine_ls_matrix_type full
_refine_ls_number_parameters 702
_refine_ls_number_reflns 9732
_refine_ls_number_restraints 0
_refine_ls_restrained_S_all 1.037
_refine_ls_R_factor_all 0.0811
_refine_ls_R_factor_gt 0.0547
_refine_ls_shift/su_max 0.001
_refine_ls_shift/su_mean 0.000
_refine_ls_structure_factor_coef Fsqd
_refine_ls_weighting_details 'w=1/[\s^2^(Fo^2^)+(0.0886P)^2^+0.0000P] where P=(Fo^2^+2Fc^2^)/3'
_refine_ls_weighting_scheme calc
_refine_ls_wR_factor_gt 0.1259
_refine_ls_wR_factor_ref 0.1390
_reflns_number_gt 7479
_reflns_number_total 9732
_reflns_threshold_expression >2sigma(I)
_cod_data_source_file b208502jsup1.cif
_cod_data_source_block c43h69n2
_cod_depositor_comments
;
The following automatic conversions were performed:

'_symmetry_cell_setting' value 'Triclinic' changed to 'triclinic'
according to /home/saulius/struct/CIF-dictionaries/cif_core.dic
dictionary named 'cif_core.dic' version 2.4.2 from
2011-04-26.

'_exptl_absorpt_correction_type' value ' none' changed
to 'none' according to
/home/saulius/struct/CIF-dictionaries/cif_core.dic dictionary named
'cif_core.dic' version 2.4.2 from 2011-04-26.

Automatic conversion script
Id: cif_fix_values 1891 2012-01-12 08:04:46Z andrius 

The following automatic conversions were performed:

'_exptl_crystal_density_meas' value 'Not Measured' was changed to '?'
- the value is perceived as not measured.

Automatic conversion script
Id: cif_fix_values 3008 2015-01-20 13:52:24Z robertas 

The following automatic conversions were performed:

'_refine_ls_weighting_scheme' value 'calc
w=1/[\s^2^(Fo^2^)+(0.0886P)^2^+0.0000P] where P=(Fo^2^+2Fc^2^)/3' was
changed to 'calc'. New tag '_refine_ls_weighting_details' was
created. The value of the new tag was set to
'w=1/[\s^2^(Fo^2^)+(0.0886P)^2^+0.0000P] where P=(Fo^2^+2Fc^2^)/3'.

Automatic conversion script
Id: cif_fix_values 3143 2015-03-26 13:38:13Z robertas 
;
_cod_database_code 7111265

loop_
_symmetry_equiv_pos_as_xyz
x,y,z
-x,-y,-z

loop_
_atom_site_aniso_label
_atom_site_aniso_U_11
_atom_site_aniso_U_22
_atom_site_aniso_U_33
_atom_site_aniso_U_23
_atom_site_aniso_U_13
_atom_site_aniso_U_12
Y .0282(2) .0243(2) .0181(2) .0084(1) .0050(1) .0088(1)
Si1 .0641(7) .0237(5) .0364(6) .0096(4) .0012(5) .0076(5)
Si2 .0665(7) .0434(6) .0239(5) .0123(4) .0175(5) .0197(5)
O .0298(12) .0482(14) .0299(12) .0110(11) .0056(10) .0152(11)
N1 .0244(13) .0230(12) .0208(12) .0081(10) .0059(10) .0050(10)
N2 .0224(13) .0229(12) .0217(12) .0059(10) .0056(10) .0037(10)
C1 .0271(15) .0173(13) .0163(13) .0038(11) .0053(11) .0047(11)
C2 .0219(15) .0283(15) .0223(15) .0096(12) .0081(12) .0067(12)
C3 .0313(18) .0348(18) .0256(16) .0135(14) .0043(13) .0034(14)
C4 .0312(18) .055(2) .0281(18) .0153(17) .0005(15) .0074(17)
C5 .0344(19) .053(2) .0346(19) .0274(18) .0076(16) .0144(17)
C6 .0313(18) .0391(19) .046(2) .0282(17) .0138(16) .0114(15)
C7 .0251(16) .0329(17) .0285(16) .0130(14) .0057(13) .0063(13)
C8 .0266(16) .0295(16) .0204(14) .0126(12) .0095(12) .0090(13)
C9 .0320(18) .0377(18) .0275(16) .0149(14) .0106(14) .0067(14)
C10 .0256(19) .053(2) .056(2) .021(2) .0132(17) .0062(17)
C11 .033(2) .056(3) .069(3) .028(2) .025(2) .0220(19)
C12 .044(2) .037(2) .046(2) .0179(17) .0221(17) .0220(17)
C13 .0381(18) .0288(16) .0239(15) .0140(13) .0114(14) .0125(14)
C14 .0286(18) .0358(19) .0353(19) .0084(15) .0055(15) -.0020(15)
C15 .049(3) .061(3) .058(3) -.003(3) -.009(2) -.002(2)
C16 .067(3) .037(2) .058(3) .017(2) .027(3) .008(2)
C17 .041(2) .0286(17) .0369(19) .0061(15) .0048(16) .0152(15)
C18 .057(3) .033(2) .076(4) .015(2) -.002(3) .007(2)
C19A .082(11) .059(6) .043(5) .015(4) -.014(6) .011(6)
C20 .0217(15) .0289(16) .0339(17) .0171(14) .0070(13) .0102(13)
C21 .0258(17) .0331(18) .051(2) .0141(16) .0068(16) .0065(14)
C22 .029(2) .049(2) .083(3) .022(2) .006(2) -.0052(18)
C23 .044(3) .082(4) .079(4) .037(3) .032(3) .001(2)
C24 .041(2) .076(3) .050(3) .028(2) .025(2) .014(2)
C25 .0300(17) .0392(18) .0311(17) .0160(15) .0121(14) .0152(14)
C26 .033(2) .038(2) .070(3) -.009(2) .010(2) -.0047(17)
C27 .085(4) .046(3) .058(3) .012(2) .001(3) .006(3)
C28 .083(5) .057(3) .106(6) -.027(4) -.041(4) .037(3)
C29 .0372(19) .050(2) .0230(16) .0061(15) .0127(15) .0110(16)
C30 .065(3) .052(3) .046(3) .002(2) .020(2) .017(2)
C31 .054(3) .093(4) .027(2) .011(2) .005(2) .013(3)
C32 .046(2) .0296(18) .0319(18) .0114(15) .0014(17) .0061(16)
C33 .140(7) .045(3) .063(4) .020(3) .050(4) .017(4)
C34 .061(3) .031(2) .055(3) .0089(19) .016(2) .0127(19)
C35 .116(6) .047(3) .098(5) .028(3) -.050(5) .006(4)
C36 .055(3) .152(5) .024(2) .016(3) .0138(19) .040(3)
C37 .063(3) .046(2) .040(2) .0093(19) .014(2) .017(2)
C38 .058(3) .131(6) .045(3) .020(4) .014(3) -.011(4)
C39C .088(11) .043(6) .076(9) .015(5) .035(7) .023(6)
C40 .042(2) .071(3) .047(2) .021(2) .021(2) .020(2)
C41 .052(3) .104(5) .084(4) .053(4) .033(3) .043(3)
C42 .047(3) .130(5) .083(4) .031(4) -.004(3) .036(3)
C43 .043(2) .072(3) .040(2) .013(2) -.0072(18) .019(2)
C39D .19(4) .041(7) .040(7) .015(5) .019(12) .049(13)
C19B .036(9) .077(15) .044(8) .026(9) -.002(7) .010(7)

loop_
_atom_site_label
_atom_site_thermal_displace_type
_atom_site_fract_x
_atom_site_fract_y
_atom_site_fract_z
_atom_site_occupancy
_atom_site_U_iso_or_equiv
Y Uani .20416(2) .31365(2) .20063(2) 1.000 .0226(1)
Si1 Uani .22079(10) .60581(7) .24972(8) 1.000 .0415(3)
Si2 Uani .31992(10) .29252(8) -.04823(7) 1.000 .0422(3)
O Uani .01413(18) .31343(19) .16761(17) 1.000 .0350(7)
N1 Uani .3425(2) .23250(19) .27590(18) 1.000 .0219(7)
N2 Uani .1738(2) .20350(18) .30937(18) 1.000 .0219(7)
C1 Uani .2789(2) .1915(2) .3307(2) 1.000 .0199(8)
C2 Uani .3252(2) .1424(2) .4131(2) 1.000 .0229(9)
C3 Uani .4077(3) .1970(3) .4858(2) 1.000 .0296(10)
C4 Uani .4502(3) .1550(3) .5647(3) 1.000 .0375(11)
C5 Uani .4105(3) .0583(3) .5705(3) 1.000 .0374(11)
C6 Uani .3304(3) .0024(3) .4985(3) 1.000 .0349(11)
C7 Uani .2861(3) .0447(3) .4201(2) 1.000 .0276(9)
C8 Uani .4479(2) .2005(2) .2698(2) 1.000 .0236(9)
C9 Uani .5396(3) .2709(3) .3113(2) 1.000 .0305(10)
C10 Uani .6419(3) .2368(3) .3034(3) 1.000 .0428(11)
C11 Uani .6539(3) .1385(3) .2544(3) 1.000 .0481(16)
C12 Uani .5640(3) .0713(3) .2108(3) 1.000 .0387(12)
C13 Uani .4592(3) .0997(2) .2182(2) 1.000 .0280(9)
C14 Uani .5281(3) .3806(3) .3606(3) 1.000 .0333(11)
C15 Uani .6117(5) .4226(5) .4544(4) 1.000 .0604(17)
C16 Uani .5315(5) .4515(3) .2881(4) 1.000 .0512(16)
C17 Uani .3631(3) .0235(3) .1670(3) 1.000 .0353(11)
C18 Uani .3707(5) -.0837(3) .1862(5) 1.000 .0560(18)
C19A Uani .357(2) .0066(12) .0516(9) .63(5) .063(4)
C20 Uani .0948(2) .1675(2) .3618(2) 1.000 .0261(9)
C21 Uani .0231(3) .0822(3) .3106(3) 1.000 .0357(11)
C22 Uani -.0580(3) .0476(3) .3595(4) 1.000 .0532(14)
C23 Uani -.0669(4) .0959(4) .4544(4) 1.000 .063(2)
C24 Uani .0026(3) .1799(4) .5024(4) 1.000 .0514(16)
C25 Uani .0842(3) .2188(3) .4582(3) 1.000 .0310(10)
C26 Uani .0306(3) .0255(3) .2061(4) 1.000 .0502(14)
C27 Uani -.0692(5) .0352(4) .1323(4) 1.000 .0640(19)
C28 Uani .0441(7) -.0885(5) .1998(7) 1.000 .093(3)
C29 Uani .1557(3) .3136(3) .5159(3) 1.000 .0359(11)
C30 Uani .0922(5) .4081(4) .5292(4) 1.000 .0540(17)
C31 Uani .2099(4) .2985(5) .6171(3) 1.000 .0582(18)
C32 Uani .2318(3) .4863(3) .2936(3) 1.000 .0355(11)
C33 Uani .3302(8) .6239(5) .1742(5) 1.000 .078(3)
C34 Uani .2335(4) .7244(3) .3511(4) 1.000 .0480(16)
C35 Uani .0852(7) .6025(5) .1713(7) 1.000 .092(3)
C36 Uani .2149(4) .2788(5) .0275(3) 1.000 .075(2)
C37 Uani .3016(4) .1879(4) -.1632(3) 1.000 .0486(14)
C38 Uani .4606(5) .2911(8) .0187(4) 1.000 .078(2)
C39C Uani .3413(18) .4143(13) -.0939(14) .54(5) .066(5)
C40 Uani -.0516(4) .3442(5) .2455(3) 1.000 .0501(14)
C41 Uani -.1497(4) .3824(5) .1975(5) 1.000 .071(2)
C42 Uani -.1662(4) .3190(6) .0960(5) 1.000 .086(2)
C43 Uani -.0521(4) .3094(5) .0720(3) 1.000 .0523(14)
C39D Uani .282(5) .4131(14) -.0890(13) .46(5) .088(14)
C19B Uani .317(2) .037(3) .0651(17) .37(5) .051(6)
H4 Uiso .508(3) .199(3) .615(3) 1.000 .053(12)
H5 Uiso .437(3) .035(3) .617(3) 1.000 .046(12)
H7 Uiso .229(2) .005(2) .370(2) 1.000 .017(8)
H10 Uiso .705(3) .282(3) .335(3) 1.000 .047(11)
H6 Uiso .302(3) -.060(3) .509(3) 1.000 .040(10)
H3 Uiso .439(3) .259(3) .483(3) 1.000 .031(9)
H14 Uiso .462(3) .375(3) .378(3) 1.000 .037(10)
H15 Uiso .612(5) .377(4) .502(4) 1.000 .09(2)
H15' Uiso .594(4) .486(5) .484(4) 1.000 .083(18)
H15" Uiso .677(5) .425(5) .435(5) 1.000 .10(2)
H16 Uiso .593(4) .452(3) .264(3) 1.000 .056(13)
H16' Uiso .526(3) .521(4) .321(3) 1.000 .055(13)
H16" Uiso .470(3) .429(3) .229(3) 1.000 .044(11)
H17 Uiso .309(3) .046(3) .195(3) 1.000 .037(10)
H18 Uiso .423(5) -.102(4) .155(4) 1.000 .078(19)
H18' Uiso .307(3) -.129(3) .153(3) 1.000 .046(11)
H18" Uiso .382(5) -.087(4) .255(5) 1.000 .09(2)
H19A Uiso .35109 .07277 .03201 .63(5) .0940
H19B Uiso .29267 -.04058 .01865 .63(5) .0940
H19C Uiso .42186 -.02293 .03199 .63(5) .0940
H22 Uiso -.106(3) -.005(3) .327(3) 1.000 .039(11)
H23 Uiso -.113(4) .070(4) .484(3) 1.000 .063(14)
H24 Uiso .001(4) .214(3) .564(3) 1.000 .057(14)
H26 Uiso .088(3) .054(3) .186(3) 1.000 .043(11)
H27 Uiso -.137(4) -.001(3) .151(3) 1.000 .056(13)
H27' Uiso -.071(4) .003(4) .065(4) 1.000 .065(15)
H27" Uiso -.067(4) .096(4) .125(4) 1.000 .077(17)
H28 Uiso .106(6) -.096(5) .240(5) 1.000 .11(2)
H28' Uiso .058(5) -.108(5) .150(5) 1.000 .09(2)
H28" Uiso -.030(6) -.129(6) .197(6) 1.000 .13(3)
H29 Uiso .215(3) .332(3) .479(3) 1.000 .031(9)
H30 Uiso .060(4) .418(4) .468(4) 1.000 .079(17)
H30' Uiso .135(4) .464(4) .567(4) 1.000 .058(14)
H30" Uiso .030(4) .397(3) .562(3) 1.000 .057(13)
H31 Uiso .162(5) .300(4) .667(4) 1.000 .083(16)
H31' Uiso .258(4) .358(4) .645(3) 1.000 .052(13)
H31" Uiso .236(4) .235(4) .613(4) 1.000 .070(16)
H32 Uiso .184(3) .481(3) .338(3) 1.000 .039(11)
H32' Uiso .302(4) .484(4) .330(4) 1.000 .081(17)
H33 Uiso .391(6) .632(6) .213(5) 1.000 .11(3)
H33' Uiso .323(5) .685(5) .147(5) 1.000 .11(2)
H33" Uiso .315(5) .570(5) .118(5) 1.000 .11(2)
H34 Uiso .192(5) .712(4) .392(4) 1.000 .079(18)
H34' Uiso .224(4) .783(4) .324(4) 1.000 .075(15)
H34" Uiso .311(4) .738(4) .393(4) 1.000 .076(16)
H35 Uiso .078(4) .543(4) .114(4) 1.000 .068(15)
H35' Uiso .076(4) .664(5) .157(4) 1.000 .088(18)
H35" Uiso .036(5) .589(5) .204(5) 1.000 .08(3)
H36 Uiso .18741 .20515 .00490 1.000 .0909
H36' Uiso .15677 .31667 .00009 1.000 .0909
H37 Uiso .296(4) .121(4) -.143(4) 1.000 .086(17)
H37' Uiso .356(4) .206(4) -.198(4) 1.000 .069(15)
H37" Uiso .232(4) .193(4) -.202(4) 1.000 .070(15)
H38 Uiso .476(6) .345(6) .064(6) 1.000 .12(3)
H38' Uiso .522(4) .293(4) -.022(4) 1.000 .082(16)
H38" Uiso .461(5) .236(4) .047(4) 1.000 .08(2)
H39A Uiso .39915 .40814 -.13460 .54(5) .0986
H39B Uiso .36168 .47256 -.03683 .54(5) .0986
H39C Uiso .27417 .42578 -.13389 .54(5) .0986
H40 Uiso -.011(5) .398(5) .286(4) 1.000 .09(2)
H40' Uiso -.069(3) .290(3) .272(3) 1.000 .051(13)
H41 Uiso -.206(4) .386(4) .231(4) 1.000 .069(15)
H41' Uiso -.135(6) .448(6) .188(6) 1.000 .14(3)
H42 Uiso -.20942 .35294 .04905 1.000 .1032
H42' Uiso -.20356 .25049 .09310 1.000 .1032
H43 Uiso -.050(3) .248(3) .041(3) 1.000 .038(12)
H43' Uiso -.021(3) .364(3) .047(3) 1.000 .050(12)
H11 Uiso .721(3) .118(3) .252(3) 1.000 .042(11)
H12 Uiso .578(3) .003(3) .179(3) 1.000 .051(12)
H19D Uiso .28262 .10137 .07097 .37(5) .0770
H19E Uiso .26292 -.02101 .03258 .37(5) .0770
H19F Uiso .37520 .03886 .02525 .37(5) .0770
H39D Uiso .22794 .39509 -.14930 .46(5) .1326
H39E Uiso .34689 .44945 -.10289 .46(5) .1326
H39F Uiso .25262 .45772 -.03609 .46(5) .1326

loop_
_atom_type_symbol
_atom_type_description
_atom_type_scat_dispersion_real
_atom_type_scat_dispersion_imag
_atom_type_scat_source
Y Y -2.7962 3.5667 'International Tables Vol C Tables 4.2.6.8 and 6.1.1.4'
Si Si .0817 .0704 'International Tables Vol C Tables 4.2.6.8 and 6.1.1.4'
O O .0106 .0060 'International Tables Vol C Tables 4.2.6.8 and 6.1.1.4'
N N .0061 .0033 'International Tables Vol C Tables 4.2.6.8 and 6.1.1.4'
H H .0000 .0000 'International Tables Vol C Tables 4.2.6.8 and 6.1.1.4'
C C .0033 .0016 'International Tables Vol C Tables 4.2.6.8 and 6.1.1.4'

loop_
_geom_angle_atom_site_label_1
_geom_angle_atom_site_label_2
_geom_angle_atom_site_label_3
_geom_angle
_geom_angle_publ_flag
O Y N1 142.97(9) yes
O Y N2 86.50(9) yes
O Y C1 115.08(8) yes
O Y C32 94.06(11) yes
O Y C36 91.38(13) yes
N1 Y N2 57.27(9) yes
N1 Y C1 28.79(8) yes
N1 Y C32 104.04(11) yes
N1 Y C36 106.62(15) yes
N2 Y C1 28.64(8) yes
N2 Y C32 108.68(11) yes
N2 Y C36 131.82(17) yes
C1 Y C32 106.48(11) yes
C1 Y C36 124.88(16) yes
C32 Y C36 119.48(19) yes
C32 Si1 C33 110.1(3) yes
C32 Si1 C34 114.4(2) yes
C32 Si1 C35 110.3(3) yes
C33 Si1 C34 106.6(3) yes
C33 Si1 C35 109.2(4) yes
C34 Si1 C35 106.1(3) yes
C36 Si2 C37 111.9(2) yes
C36 Si2 C38 113.6(2) yes
C36 Si2 C39C 120.1(7) yes
C36 Si2 C39D 99.2(17) yes
C37 Si2 C38 106.9(3) yes
C37 Si2 C39C 104.3(6) yes
C37 Si2 C39D 106.6(6) yes
C38 Si2 C39C 98.6(7) yes
C38 Si2 C39D 118.6(17) yes
Y O C40 123.0(2) yes
Y O C43 127.1(2) yes
C40 O C43 108.2(3) yes
Y N1 C1 94.29(17) yes
Y N1 C8 144.25(19) yes
C1 N1 C8 120.0(2) yes
Y N2 C1 93.18(17) yes
Y N2 C20 143.31(19) yes
C1 N2 C20 122.4(2) yes
Y C1 N1 56.92(15) yes
Y C1 N2 58.18(14) yes
Y C1 C2 170.39(19) yes
N1 C1 N2 114.6(2) yes
N1 C1 C2 121.6(2) yes
N2 C1 C2 123.6(2) yes
C1 C2 C3 119.1(3) no
C1 C2 C7 121.9(2) no
C3 C2 C7 119.0(3) no
C2 C3 C4 120.6(4) no
C3 C4 C5 119.7(4) no
C4 C5 C6 120.6(4) no
C5 C6 C7 120.0(4) no
C2 C7 C6 120.1(3) no
N1 C8 C9 119.7(3) yes
N1 C8 C13 119.5(3) yes
C9 C8 C13 120.8(3) no
C8 C9 C10 118.1(3) no
C8 C9 C14 121.1(3) no
C10 C9 C14 120.8(3) no
C9 C10 C11 121.6(4) no
C10 C11 C12 120.0(4) no
C11 C12 C13 121.2(4) no
C8 C13 C12 118.2(3) no
C8 C13 C17 122.7(3) no
C12 C13 C17 119.0(3) no
C9 C14 C15 113.5(4) no
C9 C14 C16 111.4(3) no
C15 C14 C16 110.2(4) no
C13 C17 C18 114.3(4) no
C13 C17 C19A 109.5(8) no
C13 C17 C19B 114.0(14) no
C18 C17 C19A 103.6(7) no
C18 C17 C19B 119.9(15) no
N2 C20 C21 117.1(3) yes
N2 C20 C25 121.8(3) yes
C21 C20 C25 120.9(3) no
C20 C21 C22 118.2(4) no
C20 C21 C26 122.7(3) no
C22 C21 C26 119.1(4) no
C21 C22 C23 121.0(4) no
C22 C23 C24 119.9(5) no
C23 C24 C25 122.1(5) no
C20 C25 C24 117.8(4) no
C20 C25 C29 123.7(3) no
C24 C25 C29 118.5(4) no
C21 C26 C27 111.5(4) no
C21 C26 C28 112.3(5) no
C27 C26 C28 108.8(5) no
C25 C29 C30 111.1(4) no
C25 C29 C31 111.6(4) no
C30 C29 C31 110.4(4) no
Y C32 Si1 129.1(2) yes
Y C36 Si2 136.1(3) yes
O C40 C41 106.3(4) yes
C40 C41 C42 102.5(5) no
C41 C42 C43 104.0(4) no
O C43 C42 104.3(4) yes
C2 C3 H3 123(3) no
C4 C3 H3 117(3) no
C3 C4 H4 116(2) no
C5 C4 H4 124(2) no
C4 C5 H5 118(3) no
C6 C5 H5 121(3) no
C5 C6 H6 117(2) no
C7 C6 H6 122(2) no
C2 C7 H7 120.4(16) no
C6 C7 H7 119.4(17) no
C9 C10 H10 119(2) no
C11 C10 H10 119(2) no
C10 C11 H11 120(3) no
C12 C11 H11 120(3) no
C11 C12 H12 116(2) no
C13 C12 H12 123(2) no
C9 C14 H14 102(3) no
C15 C14 H14 109(3) no
C16 C14 H14 111(3) no
C14 C15 H15 112(3) no
C14 C15 H15' 108(3) no
C14 C15 H15" 107(4) no
H15 C15 H15' 109(5) no
H15 C15 H15" 108(6) no
H15' C15 H15" 113(6) no
C14 C16 H16 112(3) no
C14 C16 H16' 110(3) no
C14 C16 H16" 111(2) no
H16 C16 H16' 106(4) no
H16 C16 H16" 107(4) no
H16' C16 H16" 110(3) no
C13 C17 H17 105(3) no
C18 C17 H17 105(3) no
C19A C17 H17 120(3) no
C19B C17 H17 95(3) no
C17 C18 H18 100(4) no
C17 C18 H18' 111(2) no
C17 C18 H18" 115(3) no
H18 C18 H18' 107(4) no
H18 C18 H18" 115(5) no
H18' C18 H18" 108(4) no
C17 C19A H19A 109.39 no
C17 C19A H19B 109.17 no
C17 C19A H19C 109.68 no
H19A C19A H19B 109.13 no
H19A C19A H19C 109.86 no
H19B C19A H19C 109.60 no
C17 C19B H19F 109.51 no
C17 C19B H19D 109.57 no
C17 C19B H19E 109.34 no
H19E C19B H19F 109.36 no
H19D C19B H19E 109.43 no
H19D C19B H19F 109.62 no
C21 C22 H22 119(3) no
C23 C22 H22 120(3) no
C24 C23 H23 121(3) no
C22 C23 H23 119(3) no
C23 C24 H24 124(3) no
C25 C24 H24 114(3) no
C27 C26 H26 107(3) no
C21 C26 H26 109(3) no
C28 C26 H26 108(3) no
H27 C27 H27" 122(4) no
C26 C27 H27' 117(3) no
H27' C27 H27" 97(5) no
C26 C27 H27 109(2) no
C26 C27 H27" 108(4) no
H27 C27 H27' 103(4) no
C26 C28 H28' 106(5) no
C26 C28 H28 110(4) no
H28 C28 H28" 124(6) no
C26 C28 H28" 110(4) no
H28 C28 H28' 102(7) no
H28' C28 H28" 103(7) no
C31 C29 H29 107(2) no
C25 C29 H29 112(2) no
C30 C29 H29 104(2) no
H30' C30 H30" 108(4) no
C29 C30 H30" 111(3) no
C29 C30 H30 111(3) no
C29 C30 H30' 110(3) no
H30 C30 H30' 114(5) no
H30 C30 H30" 103(4) no
C29 C31 H31' 106(3) no
C29 C31 H31 115(3) no
H31 C31 H31" 103(5) no
C29 C31 H31" 112(3) no
H31 C31 H31' 102(4) no
H31' C31 H31" 119(5) no
Si1 C32 H32 111(3) no
Y C32 H32 98(3) no
Y C32 H32' 99(3) no
Si1 C32 H32' 112(3) no
H32 C32 H32' 105(4) no
H33 C33 H33" 121(7) no
Si1 C33 H33 108(5) no
H33' C33 H33" 103(6) no
H33 C33 H33' 108(7) no
Si1 C33 H33' 111(4) no
Si1 C33 H33" 105(4) no
Si1 C34 H34' 110(3) no
Si1 C34 H34 107(4) no
H34 C34 H34" 104(5) no
Si1 C34 H34" 111(3) no
H34 C34 H34' 118(5) no
H34' C34 H34" 105(4) no
Si1 C35 H35" 109(5) no
Si1 C35 H35 108(3) no
Si1 C35 H35' 110(3) no
H35 C35 H35" 105(6) no
H35' C35 H35" 108(6) no
H35 C35 H35' 117(5) no
Si2 C36 H36' 103.18 no
H36 C36 H36' 105.12 no
Y C36 H36 103.07 no
Y C36 H36' 103.09 no
Si2 C36 H36 103.16 no
Si2 C37 H37" 107(3) no
Si2 C37 H37 108(3) no
Si2 C37 H37' 104(3) no
H37' C37 H37" 108(5) no
H37 C37 H37' 122(4) no
H37 C37 H37" 107(4) no
Si2 C38 H38 109(5) no
H38' C38 H38" 111(5) no
Si2 C38 H38" 108(4) no
H38 C38 H38' 103(6) no
Si2 C38 H38' 117(3) no
H38 C38 H38" 109(7) no
Si2 C39C H39C 109.48 no
H39A C39C H39B 109.46 no
Si2 C39C H39B 109.43 no
Si2 C39C H39A 109.51 no
H39A C39C H39C 109.52 no
H39B C39C H39C 109.42 no
Si2 C39D H39D 109.54 no
H39E C39D H39F 109.34 no
H39D C39D H39F 109.85 no
Si2 C39D H39E 109.21 no
Si2 C39D H39F 109.53 no
H39D C39D H39E 109.36 no
C41 C40 H40 108(4) no
C41 C40 H40' 111(2) no
H40 C40 H40' 117(5) no
O C40 H40' 110(3) no
O C40 H40 103(4) no
H41 C41 H41' 105(6) no
C40 C41 H41' 111(5) no
C42 C41 H41 118(3) no
C40 C41 H41 116(3) no
C42 C41 H41' 103(5) no
C41 C42 H42 110.97 no
C41 C42 H42' 110.93 no
C43 C42 H42 110.97 no
C43 C42 H42' 110.93 no
H42 C42 H42' 108.96 no
C42 C43 H43 107(3) no
C42 C43 H43' 117(2) no
H43 C43 H43' 118(4) no
O C43 H43 103(3) no
O C43 H43' 105(2) no

loop_
_geom_bond_atom_site_label_1
_geom_bond_atom_site_label_2
_geom_bond_distance
_geom_bond_publ_flag
Y O 2.361(2) yes
Y N1 2.339(3) yes
Y N2 2.369(2) yes
Y C1 2.784(3) yes
Y C32 2.374(4) yes
Y C36 2.384(4) yes
Si1 C32 1.828(4) yes
Si1 C33 1.876(9) yes
Si1 C34 1.871(5) yes
Si1 C35 1.878(9) yes
Si2 C36 1.823(5) yes
Si2 C37 1.869(5) yes
Si2 C38 1.877(6) yes
Si2 C39C 1.881(18) yes
Si2 C39D 1.88(2) yes
O C40 1.462(5) yes
O C43 1.454(5) yes
N1 C1 1.345(4) yes
N1 C8 1.423(4) yes
N2 C1 1.336(4) yes
N2 C20 1.427(4) yes
C1 C2 1.501(4) no
C2 C3 1.388(4) no
C2 C7 1.390(5) no
C3 C4 1.390(5) no
C4 C5 1.375(6) no
C5 C6 1.370(6) no
C6 C7 1.393(5) no
C8 C9 1.409(5) no
C8 C13 1.413(4) no
C9 C10 1.399(5) no
C9 C14 1.507(6) no
C10 C11 1.375(6) no
C11 C12 1.376(6) no
C12 C13 1.402(5) no
C13 C17 1.514(5) no
C14 C15 1.533(7) no
C14 C16 1.523(6) no
C17 C18 1.515(6) no
C17 C19A 1.566(13) no
C17 C19B 1.51(3) no
C20 C21 1.401(5) no
C20 C25 1.403(5) no
C21 C22 1.406(6) no
C21 C26 1.513(7) no
C22 C23 1.368(7) no
C23 C24 1.364(7) no
C24 C25 1.392(6) no
C25 C29 1.509(6) no
C26 C27 1.532(7) no
C26 C28 1.527(8) no
C29 C30 1.527(7) no
C29 C31 1.533(6) no
C40 C41 1.485(8) no
C41 C42 1.468(10) no
C42 C43 1.522(7) no
C3 H3 .90(4) no
C4 H4 1.00(4) no
C5 H5 .81(4) no
C6 H6 .93(4) no
C7 H7 .97(3) no
C10 H10 .96(4) no
C11 H11 .90(4) no
C12 H12 .97(4) no
C14 H14 .90(4) no
C15 H15 .99(5) no
C15 H15' .92(6) no
C15 H15" .90(6) no
C16 H16 .88(5) no
C16 H16' .96(5) no
C16 H16" 1.02(4) no
C17 H17 .87(4) no
C18 H18 .86(6) no
C18 H18' .97(4) no
C18 H18" .96(7) no
C19A H19A .9806 no
C19A H19B .9836 no
C19A H19C .9749 no
C19B H19F .9796 no
C19B H19D .9787 no
C19B H19E .9819 no
C22 H22 .89(4) no
C23 H23 .85(5) no
C24 H24 .89(4) no
C26 H26 .90(4) no
C27 H27' .94(5) no
C27 H27 1.04(5) no
C27 H27" .84(5) no
C28 H28 .91(7) no
C28 H28' .74(7) no
C28 H28" 1.04(8) no
C29 H29 1.01(4) no
C30 H30' .91(5) no
C30 H30 .93(5) no
C30 H30" .98(5) no
C31 H31 .98(6) no
C31 H31' .94(5) no
C31 H31" .92(5) no
C32 H32 .93(4) no
C32 H32' .96(5) no
C33 H33" .93(7) no
C33 H33' .97(7) no
C33 H33 .86(7) no
C34 H34 .86(6) no
C34 H34' .94(5) no
C34 H34" 1.04(5) no
C35 H35" .85(7) no
C35 H35 .99(5) no
C35 H35' .89(7) no
C36 H36 .9904 no
C36 H36' .9898 no
C37 H37 .99(5) no
C37 H37' .94(5) no
C37 H37" .97(5) no
C38 H38" .90(6) no
C38 H38' 1.02(5) no
C38 H38 .84(8) no
C39C H39A .9794 no
C39C H39B .9807 no
C39C H39C .9799 no
C39D H39F .9778 no
C39D H39D .9777 no
C39D H39E .9838 no
C40 H40 .89(6) no
C40 H40' .91(4) no
C41 H41' .92(8) no
C41 H41 .90(5) no
C42 H42 .9895 no
C42 H42' .9905 no
C43 H43' .95(4) no
C43 H43 .85(4) no

loop_
_geom_contact_atom_site_label_1
_geom_contact_atom_site_label_2
_geom_contact_distance
_geom_contact_site_symmetry_2
_geom_contact_publ_flag
Y C14 4.289(4) . no
Y C16 4.289(6) . no
Y C17 4.435(4) . no
Y C26 4.315(4) . no
Y C19B 4.21(3) . no
Y H16" 3.51(4) . no
Y H17 3.87(4) . no
Y H14 3.71(4) . no
Y H29 3.82(4) . no
Y H35 3.86(5) . no
Y H26 3.62(4) . no
Y H19D 3.3147 . no
Si2 H19A 3.3726 . no
Si2 H19D 3.3615 . no
N1 H3 2.90(4) . no
N1 H14 2.41(4) . no
N1 H17 2.49(4) . no
N2 H26 2.42(4) . no
N2 H29 2.58(4) . no
C1 C17 3.194(5) . no
C1 C29 3.377(5) . no
C2 C17 3.576(5) . no
C2 C25 3.351(5) . no
C2 C13 3.360(4) . no
C2 C29 3.451(5) . no
C3 C9 3.397(5) . no
C3 C8 3.129(4) . no
C3 C31 3.467(6) . no
C5 C5 3.427(6) 2_656 no
C7 C21 3.542(5) . no
C7 C20 3.097(5) . no
C7 C25 3.564(6) . no
C8 C3 3.129(4) . no
C9 C3 3.397(5) . no
C13 C2 3.360(4) . no
C14 Y 4.289(4) . no
C16 Y 4.289(6) . no
C17 C1 3.194(5) . no
C17 Y 4.435(4) . no
C17 C2 3.576(5) . no
C19B Y 4.21(3) . no
C20 C7 3.097(5) . no
C20 C40 3.583(6) . no
C21 C7 3.542(5) . no
C23 C23 3.502(8) 2_556 no
C25 C2 3.351(5) . no
C25 C7 3.564(6) . no
C26 Y 4.315(4) . no
C29 C1 3.377(5) . no
C29 C2 3.451(5) . no
C31 C3 3.467(6) . no
C40 C20 3.583(6) . no
C1 H29 2.73(4) . no
C1 H17 2.50(4) . no
C2 H29 3.00(4) . no
C2 H17 3.02(4) . no
C3 H31" 2.98(5) . no
C4 H31" 3.06(5) . no
C6 H23 2.89(5) 2_556 no
C7 H18" 3.03(6) . no
C8 H3 2.93(4) . no
C9 H3 2.88(4) . no
C10 H15 3.09(5) . no
C10 H15" 2.75(7) . no
C10 H41 3.08(5) 1_655 no
C12 H5 3.03(4) 2_656 no
C12 H18 2.72(6) . no
C12 H19C 2.8478 . no
C14 H3 2.87(4) . no
C15 H32' 3.01(5) 2_666 no
C15 H15' 3.08(5) 2_666 no
C15 H10 2.68(4) . no
C16 H32' 3.06(5) . no
C18 H12 2.80(4) . no
C18 H33' 3.02(7) 1_545 no
C19A H12 3.08(4) . no
C19B H36 3.0381 . no
C20 H40' 3.00(4) . no
C20 H7 2.84(3) . no
C21 H7 2.91(3) . no
C22 H28" 2.99(8) . no
C22 H27 2.85(4) . no
C23 H6 3.09(4) 2_556 no
C24 H31" 3.07(5) . no
C24 H31 2.93(6) . no
C24 H30" 2.83(4) . no
C27 H19E 3.0627 2_555 no
C27 H22 2.96(4) . no
C28 H7 3.06(3) . no
C28 H22 2.88(4) . no
C30 H30 3.09(5) 2_566 no
C30 H24 2.92(4) . no
C31 H24 2.72(5) . no
C36 H19D 2.7190 . no
C37 H12 3.03(4) 2_655 no
C39D H41' 3.08(9) 2_565 no
C43 H27" 3.09(5) . no
C43 H36' 2.9365 . no
H3 C8 2.93(4) . no
H3 H14 2.37(6) . no
H3 C9 2.88(4) . no
H3 C14 2.87(4) . no
H3 N1 2.90(4) . no
H3 H15 2.55(7) . no
H4 H34" 2.39(6) 2_666 no
H5 C12 3.03(4) 2_656 no
H6 H23 2.38(6) 2_556 no
H6 C23 3.09(4) 2_556 no
H7 C28 3.06(3) . no
H7 C21 2.91(3) . no
H7 C20 2.84(3) . no
H7 H28 2.32(7) . no
H10 C15 2.68(4) . no
H10 H15" 2.20(8) . no
H10 H41 2.52(7) 1_655 no
H12 H18 2.26(7) . no
H12 C37 3.03(4) 2_655 no
H12 H37 2.39(7) 2_655 no
H12 H19C 2.5733 . no
H12 C18 2.80(4) . no
H12 C19A 3.08(4) . no
H14 H15' 2.59(7) 2_666 no
H14 H3 2.37(6) . no
H14 Y 3.71(4) . no
H14 N1 2.41(4) . no
H15 C10 3.09(5) . no
H15 H3 2.55(7) . no
H15 H34" 2.48(8) 2_666 no
H15' H16' 2.46(7) . no
H15' H15' 2.50(7) 2_666 no
H15' C15 3.08(5) 2_666 no
H15' H14 2.59(7) 2_666 no
H15" C10 2.75(7) . no
H15" H10 2.20(8) . no
H15" H16 2.57(8) . no
H16 H15" 2.57(8) . no
H16' H15' 2.46(7) . no
H16" Y 3.51(4) . no
H16" H38 2.35(9) . no
H17 C1 2.50(4) . no
H17 N1 2.49(4) . no
H17 Y 3.87(4) . no
H17 C2 3.02(4) . no
H18 C12 2.72(6) . no
H18 H12 2.26(7) . no
H18 H19C 2.1888 . no
H18' H19E 2.4559 . no
H18' H19B 2.4020 . no
H18' H33' 2.49(8) 1_545 no
H18" C7 3.03(6) . no
H19A Si2 3.3726 . no
H19A H38" 2.4559 . no
H19B H18' 2.4020 . no
H19C H18 2.1888 . no
H19C H19C 2.3615 2_655 no
H19C C12 2.8478 . no
H19C H12 2.5733 . no
H19D C36 2.7190 . no
H19D H36 2.1480 . no
H19D Y 3.3147 . no
H19D Si2 3.3615 . no
H19E H18' 2.4559 . no
H19E C27 3.0627 2_555 no
H22 C27 2.96(4) . no
H22 C28 2.88(4) . no
H22 H28" 2.52(9) . no
H22 H27 2.44(6) . no
H23 H6 2.38(6) 2_556 no
H23 C6 2.89(5) 2_556 no
H24 C30 2.92(4) . no
H24 H31 2.38(8) . no
H24 C31 2.72(5) . no
H24 H30" 2.45(6) . no
H26 Y 3.62(4) . no
H26 N2 2.42(4) . no
H27 C22 2.85(4) . no
H27 H37 2.45(7) 2_555 no
H27 H22 2.44(6) . no
H27 H28" 2.37(9) . no
H27' H28' 2.59(9) . no
H27" H43 2.55(7) . no
H27" C43 3.09(5) . no
H28 H7 2.32(7) . no
H28 H34' 2.60(9) 1_545 no
H28' H27' 2.59(9) . no
H28" H22 2.52(9) . no
H28" C22 2.99(8) . no
H28" H27 2.37(9) . no
H29 N2 2.58(4) . no
H29 Y 3.82(4) . no
H29 C2 3.00(4) . no
H29 C1 2.73(4) . no
H30 H40 2.52(8) . no
H30 C30 3.09(5) 2_566 no
H30' H31' 2.45(7) . no
H30" C24 2.83(4) . no
H30" H24 2.45(6) . no
H31 H39D 2.5991 1_556 no
H31 H24 2.38(8) . no
H31 C24 2.93(6) . no
H31' H30' 2.45(7) . no
H31" C3 2.98(5) . no
H31" C4 3.06(5) . no
H31" C24 3.07(5) . no
H32 H40 2.56(7) . no
H32' C16 3.06(5) . no
H32' C15 3.01(5) 2_666 no
H33' C18 3.02(7) 1_565 no
H33' H18' 2.49(8) 1_565 no
H33" H39B 2.4443 . no
H33" H39F 2.3452 . no
H34' H28 2.60(9) 1_565 no
H34" H15 2.48(8) 2_666 no
H34" H4 2.39(6) 2_666 no
H35 Y 3.86(5) . no
H35 H43' 2.55(7) . no
H36 H19D 2.1480 . no
H36 C19B 3.0381 . no
H36' H39F 2.3486 . no
H36' C43 2.9365 . no
H36' H43' 2.4930 . no
H37 H27 2.45(7) 2_555 no
H37 H12 2.39(7) 2_655 no
H38 H16" 2.35(9) . no
H38" H19A 2.4559 . no
H39B H33" 2.4443 . no
H39D H31 2.5991 1_554 no
H39D H41' 2.5747 2_565 no
H39F H36' 2.3486 . no
H39F H33" 2.3452 . no
H40 H32 2.56(7) . no
H40 H30 2.52(8) . no
H40' C20 3.00(4) . no
H41 C10 3.08(5) 1_455 no
H41 H10 2.52(7) 1_455 no
H41' H39D 2.5747 2_565 no
H41' C39D 3.08(9) 2_565 no
H43 H27" 2.55(7) . no
H43' H36' 2.4930 . no
H43' H35 2.55(7) . no

loop_
_geom_hbond_atom_site_label_D
_geom_hbond_atom_site_label_H
_geom_hbond_atom_site_label_A
_geom_hbond_distance_DH
_geom_hbond_distance_HA
_geom_hbond_distance_DA
_geom_hbond_angle_DHA
_geom_hbond_publ_flag
C14 H14 N1 .90(4) 2.41(4) 2.894(5) 114(3) yes
C17 H17 N1 .87(4) 2.49(4) 2.931(5) 112(3) yes
C26 H26 N2 .90(4) 2.42(4) 2.870(5) 111(3) yes
C29 H29 N2 1.01(4) 2.58(4) 2.993(5) 104(3) yes

loop_
_geom_torsion_atom_site_label_1
_geom_torsion_atom_site_label_2
_geom_torsion_atom_site_label_3
_geom_torsion_atom_site_label_4
_geom_torsion
_geom_torsion_publ_flag
N1 Y O C40 67.7(4) no
N1 Y O C43 -128.9(4) no
N2 Y O C40 56.3(4) no
N2 Y O C43 -140.2(4) no
C1 Y O C40 58.1(4) no
C1 Y O C43 -138.4(4) no
C32 Y O C40 -52.2(4) no
C32 Y O C43 111.3(4) no
C36 Y O C40 -171.9(4) no
C36 Y O C43 -8.4(4) no
O Y N1 C1 -18.2(2) no
O Y N1 C8 145.9(3) no
N2 Y N1 C1 -4.65(15) no
N2 Y N1 C8 159.4(4) no
C1 Y N1 C8 164.1(4) no
C32 Y N1 C1 98.75(19) no
C32 Y N1 C8 -97.2(3) no
C36 Y N1 C1 -134.1(2) no
C36 Y N1 C8 30.0(4) no
O Y N2 C1 176.57(17) no
O Y N2 C20 -16.6(3) no
N1 Y N2 C1 4.67(15) no
N1 Y N2 C20 171.5(3) no
C1 Y N2 C20 166.8(4) no
C32 Y N2 C1 -90.33(19) no
C32 Y N2 C20 76.5(3) no
C36 Y N2 C1 87.8(2) no
C36 Y N2 C20 -105.3(3) no
O Y C1 N1 168.04(16) no
O Y C1 N2 -3.78(19) no
N1 Y C1 N2 -171.8(3) no
N2 Y C1 N1 171.8(3) no
C32 Y C1 N1 -89.26(19) no
C32 Y C1 N2 98.92(19) no
C36 Y C1 N1 57.0(2) no
C36 Y C1 N2 -114.8(2) no
O Y C32 Si1 -73.0(2) no
N1 Y C32 Si1 139.5(2) no
N2 Y C32 Si1 -160.7(2) no
C1 Y C32 Si1 169.3(2) no
C36 Y C32 Si1 20.9(3) no
O Y C36 Si2 160.2(5) no
N1 Y C36 Si2 -52.6(5) no
N2 Y C36 Si2 -113.3(4) no
C1 Y C36 Si2 -77.6(5) no
C32 Y C36 Si2 64.7(5) no
C1 Y C32 H32' 42(3) no
C36 Y C32 H32 146(2) no
C36 Y C32 H32' -107(3) no
O Y C36 H36 -74.48 no
O Y C36 H36' 34.72 no
N1 Y C36 H36 72.72 no
N1 Y C36 H36' -178.08 no
N2 Y C36 H36 12.06 no
N2 Y C36 H36' 121.26 no
C1 Y C36 H36 47.78 no
C1 Y C36 H36' 156.98 no
C32 Y C36 H36 -169.93 no
C32 Y C36 H36' -60.73 no
N2 Y C32 H32 -35(2) no
N2 Y C32 H32' 72(3) no
C1 Y C32 H32 -65(2) no
N1 Y C32 H32 -95(2) no
O Y C32 H32 52(2) no
O Y C32 H32' 159(3) no
N1 Y C32 H32' 12(3) no
C33 Si1 C32 Y -67.1(3) no
C34 Si1 C32 Y 173.0(2) no
C35 Si1 C32 Y 53.5(4) no
C37 Si2 C36 Y 146.4(4) no
C39C Si2 C36 Y -90.9(8) no
C38 Si2 C36 Y 25.3(6) no
Y O C40 C41 153.1(3) no
Y O C43 C42 -176.1(4) no
C40 O C43 C42 -10.7(6) no
C43 O C40 C41 -13.1(6) no
Y O C40 H40 40(4) no
Y O C40 H40' -86(3) no
Y O C43 H43' -53(3) no
C40 O C43 H43 -123(3) no
C40 O C43 H43' 113(3) no
Y O C43 H43 72(3) no
C43 O C40 H40 -127(4) no
C43 O C40 H40' 108(3) no
C8 N1 C1 N2 -161.7(2) no
Y N1 C1 N2 7.6(3) no
Y N1 C1 C2 -168.7(2) no
C8 N1 C1 Y -169.3(3) no
Y N1 C8 C13 -92.5(4) no
C8 N1 C1 C2 21.9(4) no
Y N1 C8 C9 84.6(4) no
C1 N1 C8 C9 -113.8(3) no
C1 N1 C8 C13 69.1(3) no
C20 N2 C1 N1 -178.2(2) no
Y N2 C1 N1 -7.5(2) no
Y N2 C1 C2 168.8(2) no
C20 N2 C1 Y -170.7(3) no
Y N2 C20 C21 86.9(4) no
Y N2 C20 C25 -89.1(4) no
C20 N2 C1 C2 -1.9(4) no
C1 N2 C20 C25 75.3(4) no
C1 N2 C20 C21 -108.8(3) no
N1 C1 C2 C7 -129.4(3) no
N1 C1 C2 C3 52.2(4) no
N2 C1 C2 C7 54.5(4) no
N2 C1 C2 C3 -123.9(3) no
C1 C2 C3 C4 178.1(3) no
C3 C2 C7 C6 -.7(5) no
C7 C2 C3 C4 -.4(5) no
C1 C2 C7 C6 -179.2(3) no
C2 C3 C4 C5 .3(5) no
C3 C4 C5 C6 .9(6) no
C4 C5 C6 C7 -2.0(6) no
C5 C6 C7 C2 1.9(5) no
N1 C8 C13 C12 178.1(3) no
C13 C8 C9 C14 176.0(3) no
N1 C8 C9 C10 -179.7(3) no
N1 C8 C9 C14 -1.2(4) no
C13 C8 C9 C10 -2.5(4) no
C9 C8 C13 C12 1.0(4) no
C9 C8 C13 C17 -176.2(3) no
N1 C8 C13 C17 1.0(4) no
C10 C9 C14 C16 84.3(5) no
C10 C9 C14 C15 -40.7(5) no
C8 C9 C10 C11 1.8(5) no
C14 C9 C10 C11 -176.7(4) no
C8 C9 C14 C15 140.9(4) no
C8 C9 C14 C16 -94.1(4) no
C9 C10 C11 C12 .6(6) no
C10 C11 C12 C13 -2.3(6) no
C11 C12 C13 C8 1.5(5) no
C11 C12 C13 C17 178.7(4) no
C8 C13 C17 C18 -134.7(4) no
C8 C13 C17 C19A 109.5(8) no
C12 C13 C17 C18 48.2(5) no
C12 C13 C17 C19A -67.6(9) no
N2 C20 C21 C22 -177.7(3) no
N2 C20 C21 C26 3.1(5) no
C25 C20 C21 C22 -1.7(5) no
C25 C20 C21 C26 179.1(4) no
N2 C20 C25 C24 178.0(3) no
N2 C20 C25 C29 -1.6(5) no
C21 C20 C25 C24 2.2(5) no
C21 C20 C25 C29 -177.4(3) no
C20 C21 C22 C23 .1(6) no
C26 C21 C22 C23 179.3(4) no
C20 C21 C26 C27 -115.4(4) no
C20 C21 C26 C28 122.3(5) no
C22 C21 C26 C27 65.5(5) no
C22 C21 C26 C28 -56.8(6) no
C21 C22 C23 C24 1.0(7) no
C22 C23 C24 C25 -.5(8) no
C23 C24 C25 C20 -1.1(7) no
C23 C24 C25 C29 178.5(4) no
C20 C25 C29 C30 111.6(4) no
C20 C25 C29 C31 -124.7(4) no
C24 C25 C29 C30 -68.0(5) no
C24 C25 C29 C31 55.7(5) no
O C40 C41 C42 32.1(6) no
C40 C41 C42 C43 -38.2(7) no
C41 C42 C43 O 30.7(7) no
